data_4506366
loop_
_publ_author_name
'Deng, Zhao-Peng'
'Huo, Li-Hua'
'Zhao, Hui'
'Gao, Shan'

_publ_section_title
;
 A Co-Crystal Strategy to Tune the Supramolecular Patterns and Luminescent
 Properties: Ten Well-Designed Salts Assembled by Arenedisulfonic Acid
 with Diverse Diamines
;
_journal_issue 6
_journal_name_full 'Crystal Growth &amp; Design'
_journal_page_first 3342
_journal_paper_doi 10.1021/cg3004855
_journal_volume 12
_journal_year 2012
_chemical_formula_moiety 'C10 H6 O6 S2, C8 H14 N2, 2(H2 O)'
_chemical_formula_sum 'C18 H24 N2 O8 S2'
_chemical_formula_weight 460.51
_chemical_name_systematic
; 
 ? 
;
_space_group_IT_number 2
_symmetry_cell_setting triclinic
_symmetry_space_group_name_Hall '-P 1'
_symmetry_space_group_name_H-M 'P -1'
_atom_sites_solution_hydrogens geom
_atom_sites_solution_primary direct
_atom_sites_solution_secondary difmap
_audit_creation_method SHELXL-97
_cell_angle_alpha 69.27(3)
_cell_angle_beta 72.65(3)
_cell_angle_gamma 77.08(3)
_cell_formula_units_Z 2
_cell_length_a 8.7396(17)
_cell_length_b 9.920(2)
_cell_length_c 13.624(3)
_cell_measurement_reflns_used 7344
_cell_measurement_temperature 295(2)
_cell_measurement_theta_max 27.76
_cell_measurement_theta_min 3.09
_cell_volume 1045.2(4)
_computing_cell_refinement RAPID-AUTO
_computing_data_collection 'RAPID-AUTO (Rigaku Corporation, 1998)'
_computing_data_reduction 'CrystalStructure (Rigaku/MSC and Rigaku Corporation, 2002)'
_computing_molecular_graphics SHELXL-97
_computing_publication_material SHELXL-97
_computing_structure_refinement 'SHELXL-97 (Sheldrick, 1997)'
_computing_structure_solution 'SHELXS-97 (Sheldrick, 1990)'
_diffrn_ambient_temperature 295(2)
_diffrn_detector_area_resol_mean 10.000
_diffrn_measured_fraction_theta_full 0.993
_diffrn_measured_fraction_theta_max 0.993
_diffrn_measurement_device_type 'Rigaku RAXIS-RAPID'
_diffrn_measurement_method \w
_diffrn_radiation_monochromator graphite
_diffrn_radiation_source 'fine-focus sealed tube'
_diffrn_radiation_type MoK\a
_diffrn_radiation_wavelength 0.71073
_diffrn_reflns_av_R_equivalents 0.0368
_diffrn_reflns_av_sigmaI/netI 0.0473
_diffrn_reflns_limit_h_max 11
_diffrn_reflns_limit_h_min -11
_diffrn_reflns_limit_k_max 12
_diffrn_reflns_limit_k_min -12
_diffrn_reflns_limit_l_max 17
_diffrn_reflns_limit_l_min -17
_diffrn_reflns_number 10374
_diffrn_reflns_theta_full 27.48
_diffrn_reflns_theta_max 27.48
_diffrn_reflns_theta_min 3.09
_diffrn_standards_decay_% 0
_diffrn_standards_interval_count 0
_diffrn_standards_interval_time 0
_diffrn_standards_number 0
_exptl_absorpt_coefficient_mu 0.303
_exptl_absorpt_correction_T_max 0.9588
_exptl_absorpt_correction_T_min 0.9390
_exptl_absorpt_correction_type multi-scan
_exptl_absorpt_process_details 'ABSCOR (Higashi, 1995)'
_exptl_crystal_colour colorless
_exptl_crystal_density_diffrn 1.463
_exptl_crystal_density_method 'not measured'
_exptl_crystal_description prism
_exptl_crystal_F_000 484
_exptl_crystal_size_max 0.21
_exptl_crystal_size_mid 0.18
_exptl_crystal_size_min 0.14
_refine_diff_density_max 0.700
_refine_diff_density_min -0.559
_refine_diff_density_rms 0.089
_refine_ls_extinction_method none
_refine_ls_goodness_of_fit_ref 1.090
_refine_ls_hydrogen_treatment mixed
_refine_ls_matrix_type full
_refine_ls_number_parameters 301
_refine_ls_number_reflns 4754
_refine_ls_number_restraints 18
_refine_ls_restrained_S_all 1.090
_refine_ls_R_factor_all 0.0645
_refine_ls_R_factor_gt 0.0559
_refine_ls_shift/su_max 0.000
_refine_ls_shift/su_mean 0.000
_refine_ls_structure_factor_coef Fsqd
_refine_ls_weighting_details 'calc w=1/[\s^2^(Fo^2^)+(0.1083P)^2^+0.2763P] where P=(Fo^2^+2Fc^2^)/3'
_refine_ls_weighting_scheme calc
_refine_ls_wR_factor_gt 0.1588
_refine_ls_wR_factor_ref 0.1766
_reflns_number_gt 3916
_reflns_number_total 4754
_reflns_threshold_expression >2sigma(I)
_cod_data_source_file cg3004855_si_002.cif
_cod_data_source_block crystal5
_cod_original_cell_volume 1045.1(4)
_cod_database_code 4506366

loop_
_symmetry_equiv_pos_as_xyz
'x, y, z'
'-x, -y, -z'

loop_
_atom_site_label
_atom_site_type_symbol
_atom_site_fract_x
_atom_site_fract_y
_atom_site_fract_z
_atom_site_U_iso_or_equiv
_atom_site_adp_type
_atom_site_occupancy
_atom_site_symmetry_multiplicity
_atom_site_calc_flag
_atom_site_refinement_flags
S1 S 0.25703(7) -0.24767(6) 0.11978(5) 0.04248(19) Uani 1 1 d .
S2 S 0.28058(6) 0.69588(6) 0.54960(4) 0.03697(18) Uani 1 1 d .
O1 O 0.3738(2) -0.1485(2) 0.08297(17) 0.0605(5) Uani 1 1 d .
O1W O -0.1632(4) -0.3271(3) 0.2779(4) 0.1406(17) Uani 1 1 d D
H1W1 H -0.145(11) -0.341(7) 0.217(3) 0.211 Uiso 1 1 d D
H1W2 H -0.146(10) -0.408(4) 0.325(4) 0.211 Uiso 1 1 d D
O2 O 0.2480(4) -0.3356(2) 0.23000(16) 0.0874(9) Uani 1 1 d .
O2W O -0.1781(4) -0.1494(3) 0.0293(3) 0.1017(9) Uani 1 1 d D
H2W1 H -0.097(5) -0.114(5) 0.033(5) 0.153 Uiso 1 1 d D
H2W2 H -0.245(5) -0.073(3) 0.005(5) 0.153 Uiso 1 1 d D
O3 O 0.1007(3) -0.1744(3) 0.1034(2) 0.0760(7) Uani 1 1 d .
O4 O 0.4017(2) 0.7363(2) 0.44951(15) 0.0578(5) Uani 1 1 d .
O5 O 0.3496(2) 0.63669(19) 0.64286(14) 0.0516(4) Uani 1 1 d .
O6 O 0.1790(2) 0.59942(17) 0.54845(15) 0.0481(4) Uani 1 1 d .
N1 N 0.5546(3) -0.1524(2) 0.22862(19) 0.0486(5) Uani 1 1 d D
H1N1 H 0.507(3) -0.151(3) 0.1816(16) 0.073 Uiso 1 1 d D
H1N2 H 0.639(2) -0.218(3) 0.227(2) 0.073 Uiso 1 1 d D
H1N3 H 0.490(3) -0.187(3) 0.2919(11) 0.073 Uiso 1 1 d D
N2 N 0.3144(2) 0.4360(2) 0.40274(18) 0.0449(5) Uani 1 1 d D
H2N1 H 0.289(3) 0.475(3) 0.4535(15) 0.067 Uiso 1 1 d D
H2N2 H 0.4184(12) 0.417(3) 0.3855(19) 0.067 Uiso 1 1 d D
H2N3 H 0.287(3) 0.501(2) 0.3469(13) 0.067 Uiso 1 1 d D
C1 C 0.3246(3) -0.3651(2) 0.03793(17) 0.0384(5) Uani 1 1 d .
C2 C 0.2268(3) -0.3622(3) -0.0248(2) 0.0463(5) Uani 1 1 d .
H2 H 0.1282 -0.3023 -0.0220 0.056 Uiso 1 1 calc R
C3 C 0.2750(3) -0.4493(3) -0.0932(2) 0.0504(6) Uani 1 1 d .
H3 H 0.2072 -0.4474 -0.1351 0.061 Uiso 1 1 calc R
C4 C 0.4184(3) -0.5359(3) -0.09910(19) 0.0448(5) Uani 1 1 d .
H4 H 0.4486 -0.5915 -0.1459 0.054 Uiso 1 1 calc R
C5 C 0.5240(3) -0.5437(2) -0.03517(16) 0.0356(4) Uani 1 1 d .
C6 C 0.1491(2) 0.8555(2) 0.56522(17) 0.0336(4) Uani 1 1 d .
C7 C 0.0554(2) 0.9392(2) 0.48869(16) 0.0315(4) Uani 1 1 d .
C8 C 0.0666(3) 0.9071(2) 0.39324(17) 0.0371(4) Uani 1 1 d .
H8 H 0.1390 0.8286 0.3781 0.045 Uiso 1 1 calc R
C9 C -0.0266(3) 0.9891(2) 0.32330(18) 0.0415(5) Uani 1 1 d .
H9 H -0.0182 0.9654 0.2615 0.050 Uiso 1 1 calc R
C10 C -0.1355(3) 1.1093(2) 0.34376(18) 0.0391(5) Uani 1 1 d .
H10 H -0.1985 1.1650 0.2954 0.047 Uiso 1 1 calc R
C11 C 0.4516(3) 0.0991(3) 0.2337(2) 0.0475(6) Uani 1 1 d .
C12 C 0.4078(3) 0.1457(3) 0.3235(2) 0.0471(5) Uani 1 1 d .
H12 H 0.4683 0.1067 0.3753 0.056 Uiso 1 1 calc R
C13 C 0.2757(3) 0.2491(2) 0.33786(19) 0.0443(5) Uani 1 1 d .
C14 C 0.1857(3) 0.3053(3) 0.2609(2) 0.0493(6) Uani 1 1 d .
H14 H 0.0964 0.3752 0.2697 0.059 Uiso 1 1 calc R
C15 C 0.2270(3) 0.2587(3) 0.1716(2) 0.0527(6) Uani 1 1 d .
H15 H 0.1652 0.2965 0.1206 0.063 Uiso 1 1 calc R
C16 C 0.3595(3) 0.1566(3) 0.1574(2) 0.0527(6) Uani 1 1 d .
H16 H 0.3876 0.1259 0.0965 0.063 Uiso 1 1 calc R
C17 C 0.5984(3) -0.0098(3) 0.2165(3) 0.0617(8) Uani 1 1 d .
H17A H 0.6659 0.0274 0.1445 0.074 Uiso 1 1 calc R
H17B H 0.6605 -0.0234 0.2683 0.074 Uiso 1 1 calc R
C18 C 0.2338(3) 0.3059(3) 0.4326(2) 0.0522(6) Uani 1 1 d .
H18A H 0.1176 0.3310 0.4542 0.063 Uiso 1 1 calc R
H18B H 0.2687 0.2313 0.4933 0.063 Uiso 1 1 calc R

loop_
_atom_site_aniso_label
_atom_site_aniso_U_11
_atom_site_aniso_U_22
_atom_site_aniso_U_33
_atom_site_aniso_U_23
_atom_site_aniso_U_13
_atom_site_aniso_U_12
S1 0.0490(4) 0.0413(3) 0.0414(3) -0.0230(2) -0.0082(3) -0.0010(2)
S2 0.0337(3) 0.0407(3) 0.0371(3) -0.0188(2) -0.0064(2) 0.0021(2)
O1 0.0653(12) 0.0604(11) 0.0706(12) -0.0411(10) -0.0071(10) -0.0156(9)
O1W 0.0668(17) 0.0790(18) 0.185(4) 0.033(2) 0.001(2) 0.0041(14)
O2 0.151(2) 0.0561(11) 0.0376(10) -0.0210(9) -0.0028(12) 0.0041(13)
O2W 0.100(2) 0.1033(19) 0.108(2) -0.0404(18) -0.0338(19) -0.0008(17)
O3 0.0565(12) 0.0912(15) 0.1078(18) -0.0732(14) -0.0297(12) 0.0200(11)
O4 0.0431(9) 0.0662(11) 0.0468(10) -0.0165(8) 0.0052(8) 0.0033(8)
O5 0.0515(10) 0.0574(10) 0.0490(10) -0.0250(8) -0.0207(8) 0.0126(8)
O6 0.0463(9) 0.0421(8) 0.0628(11) -0.0295(8) -0.0124(8) 0.0015(7)
N1 0.0488(11) 0.0486(11) 0.0525(12) -0.0251(9) -0.0048(10) -0.0087(9)
N2 0.0426(10) 0.0479(10) 0.0521(11) -0.0297(9) -0.0117(9) 0.0025(8)
C1 0.0455(12) 0.0359(10) 0.0365(10) -0.0167(8) -0.0066(9) -0.0059(8)
C2 0.0480(13) 0.0474(12) 0.0487(13) -0.0231(10) -0.0151(11) 0.0022(10)
C3 0.0558(14) 0.0573(14) 0.0496(13) -0.0260(11) -0.0218(12) -0.0017(11)
C4 0.0528(13) 0.0485(12) 0.0424(12) -0.0263(10) -0.0133(10) -0.0022(10)
C5 0.0444(11) 0.0345(10) 0.0303(9) -0.0139(8) -0.0066(9) -0.0068(8)
C6 0.0305(9) 0.0367(10) 0.0369(10) -0.0179(8) -0.0040(8) -0.0058(7)
C7 0.0296(9) 0.0340(9) 0.0324(9) -0.0148(8) -0.0025(8) -0.0065(7)
C8 0.0386(11) 0.0388(10) 0.0373(10) -0.0210(8) -0.0044(9) -0.0026(8)
C9 0.0479(12) 0.0473(12) 0.0375(11) -0.0246(9) -0.0109(9) -0.0022(9)
C10 0.0419(11) 0.0420(11) 0.0369(11) -0.0164(9) -0.0115(9) -0.0025(9)
C11 0.0418(12) 0.0464(12) 0.0589(14) -0.0276(11) 0.0025(11) -0.0159(10)
C12 0.0455(13) 0.0477(12) 0.0533(14) -0.0239(11) -0.0063(11) -0.0105(10)
C13 0.0459(12) 0.0432(11) 0.0468(13) -0.0222(10) 0.0007(10) -0.0139(9)
C14 0.0464(13) 0.0423(11) 0.0591(15) -0.0204(11) -0.0038(11) -0.0098(10)
C15 0.0634(16) 0.0493(13) 0.0494(14) -0.0165(11) -0.0135(13) -0.0133(12)
C16 0.0609(16) 0.0553(14) 0.0468(13) -0.0252(11) 0.0013(12) -0.0212(12)
C17 0.0421(13) 0.0620(15) 0.091(2) -0.0470(15) 0.0017(13) -0.0130(11)
C18 0.0527(14) 0.0573(14) 0.0487(13) -0.0287(11) 0.0044(11) -0.0135(11)

loop_
_atom_type_symbol
_atom_type_description
_atom_type_scat_dispersion_real
_atom_type_scat_dispersion_imag
_atom_type_scat_source
C C 0.0033 0.0016 'International Tables Vol C Tables 4.2.6.8 and 6.1.1.4'
H H 0.0000 0.0000 'International Tables Vol C Tables 4.2.6.8 and 6.1.1.4'
N N 0.0061 0.0033 'International Tables Vol C Tables 4.2.6.8 and 6.1.1.4'
O O 0.0106 0.0060 'International Tables Vol C Tables 4.2.6.8 and 6.1.1.4'
S S 0.1246 0.1234 'International Tables Vol C Tables 4.2.6.8 and 6.1.1.4'

loop_
_geom_angle_atom_site_label_1
_geom_angle_atom_site_label_2
_geom_angle_atom_site_label_3
_geom_angle
_geom_angle_site_symmetry_1
_geom_angle_site_symmetry_3
O2 S1 O1 111.73(16) . .
O2 S1 O3 111.62(17) . .
O1 S1 O3 111.98(14) . .
O2 S1 C1 107.89(11) . .
O1 S1 C1 106.62(11) . .
O3 S1 C1 106.65(12) . .
O4 S2 O5 112.39(12) . .
O4 S2 O6 112.25(12) . .
O5 S2 O6 111.60(11) . .
O4 S2 C6 108.18(11) . .
O5 S2 C6 106.21(10) . .
O6 S2 C6 105.74(9) . .
H1W1 O1W H1W2 109(6) . .
H2W1 O2W H2W2 105(4) . .
C17 N1 H1N1 115(2) . .
C17 N1 H1N2 111(2) . .
H1N1 N1 H1N2 107.7(15) . .
C17 N1 H1N3 111(2) . .
H1N1 N1 H1N3 106.0(14) . .
H1N2 N1 H1N3 104.8(14) . .
C18 N2 H2N1 112.7(19) . .
C18 N2 H2N2 112.3(19) . .
H2N1 N2 H2N2 108(3) . .
C18 N2 H2N3 109.7(19) . .
H2N1 N2 H2N3 107.4(14) . .
H2N2 N2 H2N3 106.7(14) . .
C2 C1 C5 120.9(2) . 2_645
C2 C1 S1 117.26(17) . .
C5 C1 S1 121.86(16) 2_645 .
C1 C2 C3 120.1(2) . .
C1 C2 H2 119.9 . .
C3 C2 H2 119.9 . .
C4 C3 C2 120.8(2) . .
C4 C3 H3 119.6 . .
C2 C3 H3 119.6 . .
C3 C4 C5 121.3(2) . .
C3 C4 H4 119.3 . .
C5 C4 H4 119.3 . .
C4 C5 C1 123.11(19) . 2_645
C4 C5 C5 118.4(3) . 2_645
C1 C5 C5 118.5(2) 2_645 2_645
C10 C6 C7 121.53(19) 2_576 .
C10 C6 S2 117.18(16) 2_576 .
C7 C6 S2 121.22(15) . .
C8 C7 C6 123.30(18) . .
C8 C7 C7 119.2(2) . 2_576
C6 C7 C7 117.5(2) . 2_576
C9 C8 C7 121.18(19) . .
C9 C8 H8 119.4 . .
C7 C8 H8 119.4 . .
C8 C9 C10 120.5(2) . .
C8 C9 H9 119.8 . .
C10 C9 H9 119.8 . .
C6 C10 C9 120.1(2) 2_576 .
C6 C10 H10 119.9 2_576 .
C9 C10 H10 119.9 . .
C12 C11 C16 119.1(2) . .
C12 C11 C17 121.0(3) . .
C16 C11 C17 119.9(2) . .
C11 C12 C13 121.1(2) . .
C11 C12 H12 119.5 . .
C13 C12 H12 119.5 . .
C12 C13 C14 119.0(2) . .
C12 C13 C18 120.9(2) . .
C14 C13 C18 120.0(2) . .
C15 C14 C13 120.5(2) . .
C15 C14 H14 119.7 . .
C13 C14 H14 119.7 . .
C16 C15 C14 120.2(3) . .
C16 C15 H15 119.9 . .
C14 C15 H15 119.9 . .
C15 C16 C11 120.1(2) . .
C15 C16 H16 119.9 . .
C11 C16 H16 119.9 . .
N1 C17 C11 111.8(2) . .
N1 C17 H17A 109.2 . .
C11 C17 H17A 109.2 . .
N1 C17 H17B 109.2 . .
C11 C17 H17B 109.2 . .
H17A C17 H17B 107.9 . .
N2 C18 C13 109.7(2) . .
N2 C18 H18A 109.7 . .
C13 C18 H18A 109.7 . .
N2 C18 H18B 109.7 . .
C13 C18 H18B 109.7 . .
H18A C18 H18B 108.2 . .

loop_
_geom_bond_atom_site_label_1
_geom_bond_atom_site_label_2
_geom_bond_distance
_geom_bond_site_symmetry_2
S1 O2 1.434(2) .
S1 O1 1.434(2) .
S1 O3 1.437(2) .
S1 C1 1.780(2) .
S2 O4 1.4429(19) .
S2 O5 1.4470(18) .
S2 O6 1.4500(18) .
S2 C6 1.775(2) .
O1W H1W1 0.85(6) .
O1W H1W2 0.85(4) .
O2W H2W1 0.87(4) .
O2W H2W2 0.87(4) .
N1 C17 1.487(3) .
N1 H1N1 0.86(3) .
N1 H1N2 0.87(3) .
N1 H1N3 0.87(3) .
N2 C18 1.480(3) .
N2 H2N1 0.86(3) .
N2 H2N2 0.86(3) .
N2 H2N3 0.86(3) .
C1 C2 1.366(3) .
C1 C5 1.424(3) 2_645
C2 C3 1.403(3) .
C2 H2 0.9300 .
C3 C4 1.350(4) .
C3 H3 0.9300 .
C4 C5 1.420(3) .
C4 H4 0.9300 .
C5 C1 1.424(3) 2_645
C5 C5 1.426(4) 2_645
C6 C10 1.369(3) 2_576
C6 C7 1.428(3) .
C7 C8 1.416(3) .
C7 C7 1.432(4) 2_576
C8 C9 1.361(3) .
C8 H8 0.9300 .
C9 C10 1.405(3) .
C9 H9 0.9300 .
C10 C6 1.369(3) 2_576
C10 H10 0.9300 .
C11 C12 1.378(4) .
C11 C16 1.389(4) .
C11 C17 1.499(4) .
C12 C13 1.379(3) .
C12 H12 0.9300 .
C13 C14 1.383(4) .
C13 C18 1.503(3) .
C14 C15 1.373(4) .
C14 H14 0.9300 .
C15 C16 1.373(4) .
C15 H15 0.9300 .
C16 H16 0.9300 .
C17 H17A 0.9700 .
C17 H17B 0.9700 .
C18 H18A 0.9700 .
C18 H18B 0.9700 .

loop_
_geom_hbond_atom_site_label_D
_geom_hbond_atom_site_label_H
_geom_hbond_atom_site_label_A
_geom_hbond_distance_DH
_geom_hbond_distance_HA
_geom_hbond_distance_DA
_geom_hbond_angle_DHA
_geom_hbond_site_symmetry_A
O1W H1W1 O2W 0.85(6) 2.64(5) 3.245(6) 129(6) .
O1W H1W2 O6 0.85(4) 2.07(3) 2.892(4) 163(8) 2_556
O2W H2W1 O3 0.87(4) 2.10(3) 2.836(4) 142(4) .
O2W H2W2 O1 0.87(4) 2.316(16) 3.177(4) 168(5) 2
N1 H1N1 O1 0.86(3) 2.012(10) 2.868(3) 174(2) .
N1 H1N2 O1W 0.87(3) 1.997(15) 2.791(4) 151(2) 1_655
N1 H1N3 O4 0.87(3) 1.976(12) 2.823(3) 163(2) 1_545
N2 H2N1 O6 0.86(3) 1.994(12) 2.826(3) 163(2) .
N2 H2N2 O5 0.86(3) 1.934(10) 2.795(3) 176(3) 2_666
N2 H2N3 O2 0.86(3) 1.878(12) 2.731(3) 169(3) 1_565

loop_
_geom_torsion_atom_site_label_1
_geom_torsion_atom_site_label_2
_geom_torsion_atom_site_label_3
_geom_torsion_atom_site_label_4
_geom_torsion
_geom_torsion_site_symmetry_1
_geom_torsion_site_symmetry_4
O2 S1 C1 C2 122.2(2) . .
O1 S1 C1 C2 -117.6(2) . .
O3 S1 C1 C2 2.2(2) . .
O2 S1 C1 C5 -59.3(2) . 2_645
O1 S1 C1 C5 60.8(2) . 2_645
O3 S1 C1 C5 -179.39(19) . 2_645
C5 C1 C2 C3 -0.1(4) 2_645 .
S1 C1 C2 C3 178.4(2) . .
C1 C2 C3 C4 -0.6(4) . .
C2 C3 C4 C5 1.1(4) . .
C3 C4 C5 C1 179.2(2) . 2_645
C3 C4 C5 C5 -0.7(4) . 2_645
O4 S2 C6 C10 -121.63(19) . 2_576
O5 S2 C6 C10 -0.8(2) . 2_576
O6 S2 C6 C10 117.93(18) . 2_576
O4 S2 C6 C7 61.46(19) . .
O5 S2 C6 C7 -177.68(16) . .
O6 S2 C6 C7 -58.98(19) . .
C10 C6 C7 C8 179.5(2) 2_576 .
S2 C6 C7 C8 -3.7(3) . .
C10 C6 C7 C7 -0.8(3) 2_576 2_576
S2 C6 C7 C7 175.94(18) . 2_576
C6 C7 C8 C9 179.2(2) . .
C7 C7 C8 C9 -0.4(4) 2_576 .
C7 C8 C9 C10 0.8(3) . .
C8 C9 C10 C6 -0.3(3) . 2_576
C16 C11 C12 C13 -0.7(3) . .
C17 C11 C12 C13 178.0(2) . .
C11 C12 C13 C14 0.6(3) . .
C11 C12 C13 C18 -176.5(2) . .
C12 C13 C14 C15 0.1(3) . .
C18 C13 C14 C15 177.2(2) . .
C13 C14 C15 C16 -0.6(4) . .
C14 C15 C16 C11 0.5(4) . .
C12 C11 C16 C15 0.2(4) . .
C17 C11 C16 C15 -178.6(2) . .
C12 C11 C17 N1 110.6(3) . .
C16 C11 C17 N1 -70.7(3) . .
C12 C13 C18 N2 91.0(3) . .
C14 C13 C18 N2 -86.1(3) . .
